data_7227885
loop_
_publ_author_name
'Sathiyashivan, Shankar Deval'
'Kumar, Chakka Kiran'
'Shankar, Bhaskaran'
'Sathiyendiran, Malaichamy'
'Masram, Dhanraj T.'

_publ_section_title
;
 Perfect symmetrical cyclic aromatic trimer motif in tripodal molecule
;
_journal_issue 28
_journal_name_full 'RSC Adv.'
_journal_page_first 17297
_journal_paper_doi 10.1039/C7RA01682D
_journal_volume 7
_journal_year 2017
_chemical_formula_moiety 'C121 H132 Cl6 N12 O15'
_chemical_formula_sum 'C121 H132 Cl6 N12 O15'
_chemical_formula_weight 2207.08
_space_group_crystal_system trigonal
_space_group_IT_number 165
_space_group_name_Hall '-P 3 2"c'
_space_group_name_H-M_alt 'P -3 c 1'
_symmetry_space_group_name_Hall '-P 3 2"c'
_symmetry_space_group_name_H-M 'P -3 c 1'
_atom_sites_solution_hydrogens mixed
_audit_creation_method SHELXL-2014/7
_audit_update_record
;
2017-02-08 deposited with the CCDC.
2017-03-10 downloaded from the CCDC.
;
_cell_angle_alpha 90
_cell_angle_beta 90
_cell_angle_gamma 120
_cell_formula_units_Z 2
_cell_length_a 18.620(3)
_cell_length_b 18.620(3)
_cell_length_c 18.075(3)
_cell_measurement_reflns_used 9897
_cell_measurement_temperature 296(2)
_cell_measurement_theta_max 25.53
_cell_measurement_theta_min 2.19
_cell_volume 5427.1(15)
_computing_cell_refinement 'Bruker SAINT'
_computing_data_collection 'Bruker APEX2'
_computing_data_reduction 'Bruker SAINT'
_computing_molecular_graphics 'Bruker SHELXTL'
_computing_publication_material 'Bruker SHELXTL'
_computing_structure_refinement 'SHELXL-2014/7 (Sheldrick, 2014)'
_computing_structure_solution 'SHELXS-97 (Sheldrick 2008)'
_diffrn_ambient_temperature 296(2)
_diffrn_measured_fraction_theta_full 0.996
_diffrn_measured_fraction_theta_max 0.996
_diffrn_measurement_device_type 'Bruker APEX-II CCD'
_diffrn_measurement_method '\f and \w scans'
_diffrn_radiation_type MoK\a
_diffrn_radiation_wavelength 0.71073
_diffrn_reflns_av_R_equivalents 0.1389
_diffrn_reflns_av_unetI/netI 0.0415
_diffrn_reflns_Laue_measured_fraction_full 0.996
_diffrn_reflns_Laue_measured_fraction_max 0.996
_diffrn_reflns_limit_h_max 24
_diffrn_reflns_limit_h_min -24
_diffrn_reflns_limit_k_max 24
_diffrn_reflns_limit_k_min -24
_diffrn_reflns_limit_l_max 23
_diffrn_reflns_limit_l_min -22
_diffrn_reflns_number 97883
_diffrn_reflns_point_group_measured_fraction_full 0.996
_diffrn_reflns_point_group_measured_fraction_max 0.996
_diffrn_reflns_theta_full 25.242
_diffrn_reflns_theta_max 27.555
_diffrn_reflns_theta_min 2.526
_exptl_absorpt_coefficient_mu 0.231
_exptl_absorpt_correction_T_max 0.989
_exptl_absorpt_correction_T_min 0.984
_exptl_absorpt_correction_type multi-scan
_exptl_absorpt_process_details SADABS
_exptl_crystal_colour colourless
_exptl_crystal_density_diffrn 1.351
_exptl_crystal_description block
_exptl_crystal_F_000 2328
_exptl_crystal_size_max 0.070
_exptl_crystal_size_mid 0.050
_exptl_crystal_size_min 0.050
_refine_diff_density_max 0.505
_refine_diff_density_min -0.636
_refine_diff_density_rms 0.089
_refine_ls_extinction_coef 0.0071(11)
_refine_ls_extinction_expression Fc^*^=kFc[1+0.001xFc^2^\l^3^/sin(2\q)]^-1/4^
_refine_ls_extinction_method 'SHELXL-2014/7 (Sheldrick 2014'
_refine_ls_goodness_of_fit_ref 1.082
_refine_ls_hydrogen_treatment mixed
_refine_ls_matrix_type full
_refine_ls_number_parameters 242
_refine_ls_number_reflns 4173
_refine_ls_number_restraints 3
_refine_ls_restrained_S_all 1.091
_refine_ls_R_factor_all 0.1227
_refine_ls_R_factor_gt 0.0803
_refine_ls_shift/su_max 0.000
_refine_ls_shift/su_mean 0.000
_refine_ls_structure_factor_coef Fsqd
_refine_ls_weighting_details 'w=1/[\s^2^(Fo^2^)+(0.1132P)^2^+3.4630P] where P=(Fo^2^+2Fc^2^)/3'
_refine_ls_weighting_scheme calc
_refine_ls_wR_factor_gt 0.2021
_refine_ls_wR_factor_ref 0.2281
_reflns_Friedel_coverage 0.000
_reflns_number_gt 2761
_reflns_number_total 4173
_reflns_threshold_expression 'I > 2\s(I)'
_cod_data_source_file c7ra01682d2.cif
_cod_data_source_block Compound6
_cod_original_cell_volume 5427(2)
_cod_database_code 7227885
_shelx_shelxl_version_number 2014/7
_shelx_space_group_comment
;
The symmetry employed for this shelxl refinement is uniquely defined
by the following loop, which should always be used as a source of
symmetry information in preference to the above space-group names.
They are only intended as comments.
;
_shelx_estimated_absorpt_t_min 0.984
_shelx_estimated_absorpt_t_max 0.989

loop_
_space_group_symop_operation_xyz
'x, y, z'
'-y, x-y, z'
'-x+y, -x, z'
'y, x, -z+1/2'
'-x, -x+y, -z+1/2'
'x-y, -y, -z+1/2'
'-x, -y, -z'
'y, -x+y, -z'
'x-y, x, -z'
'-y, -x, z-1/2'
'x, x-y, z-1/2'
'-x+y, y, z-1/2'

loop_
_atom_site_label
_atom_site_type_symbol
_atom_site_fract_x
_atom_site_fract_y
_atom_site_fract_z
_atom_site_U_iso_or_equiv
_atom_site_adp_type
_atom_site_occupancy
_atom_site_site_symmetry_order
_atom_site_calc_flag
_atom_site_refinement_flags_posn
_atom_site_refinement_flags_adp
_atom_site_refinement_flags_occupancy
O1 O 0.10384(19) 0.82644(16) 0.86344(17) 0.0872(9) Uani 1 1 d . . .
O2 O 0.06195(17) 0.84997(14) 0.99341(17) 0.0789(8) Uani 1 1 d . . .
N1 N -0.12369(12) 0.47769(12) 1.04413(10) 0.0297(5) Uani 1 1 d . . .
N2 N -0.04748(14) 0.57221(15) 1.13017(12) 0.0434(6) Uani 1 1 d . . .
C1 C -0.20818(17) 0.35824(17) 1.13436(14) 0.0397(6) Uani 1 1 d . . .
H1 H -0.2410 0.3182 1.0998 0.048 Uiso 1 1 calc R U .
C2 C -0.21624(19) 0.34080(19) 1.20906(15) 0.0477(7) Uani 1 1 d . . .
H2 H -0.2553 0.2880 1.2251 0.057 Uiso 1 1 calc R U .
C3 C -0.1670(2) 0.4007(2) 1.26116(15) 0.0539(8) Uani 1 1 d . . .
H3 H -0.1736 0.3868 1.3111 0.065 Uiso 1 1 calc R U .
C4 C -0.10957(19) 0.4790(2) 1.24019(15) 0.0514(8) Uani 1 1 d . . .
H4 H -0.0771 0.5186 1.2752 0.062 Uiso 1 1 calc R U .
C5 C -0.10060(16) 0.49836(17) 1.16476(14) 0.0389(6) Uani 1 1 d . . .
C6 C -0.14905(15) 0.43811(16) 1.11263(12) 0.0318(6) Uani 1 1 d . . .
C7 C -0.06261(15) 0.55854(16) 1.05900(14) 0.0345(6) Uani 1 1 d . . .
C8 C -0.02100(15) 0.62440(16) 1.00305(15) 0.0363(6) Uani 1 1 d . . .
C9 C -0.00238(17) 0.70395(17) 1.02368(17) 0.0458(7) Uani 1 1 d . . .
H9 H -0.0189 0.7123 1.0699 0.055 Uiso 1 1 calc R U .
C10 C 0.03997(19) 0.77041(18) 0.97684(19) 0.0535(8) Uani 1 1 d . . .
C11 C 0.06322(19) 0.7580(2) 0.90643(19) 0.0559(8) Uani 1 1 d . . .
C12 C 0.04467(18) 0.67890(19) 0.88516(17) 0.0496(8) Uani 1 1 d . . .
H12 H 0.0599 0.6703 0.8384 0.060 Uiso 1 1 calc R U .
C13 C 0.00343(16) 0.61255(17) 0.93346(15) 0.0401(6) Uani 1 1 d . . .
H13 H -0.0079 0.5599 0.9192 0.048 Uiso 1 1 calc R U .
C14 C 0.1342(4) 0.8171(3) 0.7927(3) 0.126(2) Uani 1 1 d . . .
H14A H 0.1685 0.8708 0.7710 0.189 Uiso 1 1 calc R U .
H14B H 0.0881 0.7843 0.7606 0.189 Uiso 1 1 calc R U .
H14C H 0.1661 0.7901 0.7994 0.189 Uiso 1 1 calc R U .
C15 C 0.0475(3) 0.8677(2) 1.0668(3) 0.0857(13) Uani 1 1 d . . .
H15A H 0.0683 0.9262 1.0717 0.128 Uiso 1 1 calc R U .
H15B H 0.0756 0.8509 1.1013 0.128 Uiso 1 1 calc R U .
H15C H -0.0109 0.8380 1.0769 0.128 Uiso 1 1 calc R U .
C16 C -0.15458(14) 0.44221(15) 0.97017(12) 0.0289(5) Uani 1 1 d . . .
H16A H -0.1275 0.4117 0.9547 0.035 Uiso 1 1 calc R U .
H16B H -0.1393 0.4871 0.9353 0.035 Uiso 1 1 calc R U .
C17 C -0.24724(14) 0.38513(14) 0.96720(11) 0.0244(5) Uani 1 1 d . . .
C18 C -0.29888(14) 0.42012(13) 0.96660(11) 0.0247(5) Uani 1 1 d . . .
C19 C -0.26087(15) 0.51416(15) 0.96767(13) 0.0323(6) Uani 1 1 d . . .
H19A H -0.2982 0.5277 0.9935 0.039 Uiso 1 1 calc R U .
H19B H -0.2093 0.5384 0.9952 0.039 Uiso 1 1 calc R U .
C20 C -0.2437(2) 0.55296(19) 0.89104(17) 0.0531(8) Uani 1 1 d . . .
H20A H -0.2195 0.6120 0.8956 0.080 Uiso 1 1 calc R U .
H20B H -0.2948 0.5308 0.8639 0.080 Uiso 1 1 calc R U .
H20C H -0.2061 0.5406 0.8653 0.080 Uiso 1 1 calc R U .
Cl1 Cl 0.9405(5) 0.9046(6) 0.2195(5) 0.516(5) Uani 1 1 d D . .
O3 O 0.0126(6) 0.7082(5) 0.2395(5) 0.096(2) Uiso 0.5 1 d D . P
C23 C 1.0000 1.0000 0.2500 0.279(17) Uiso 1 6 d DS . P
H25 H 0.047(2) 0.742(2) 0.2016(19) 0.096(2) Uiso 1 1 d D . .
H27 H -0.011(3) 0.667(2) 0.2006(19) 0.096(2) Uiso 1 1 d D . .

loop_
_atom_site_aniso_label
_atom_site_aniso_U_11
_atom_site_aniso_U_22
_atom_site_aniso_U_33
_atom_site_aniso_U_23
_atom_site_aniso_U_13
_atom_site_aniso_U_12
O1 0.093(2) 0.0523(15) 0.099(2) 0.0341(14) 0.0339(16) 0.0237(14)
O2 0.0790(18) 0.0360(13) 0.108(2) 0.0056(13) 0.0158(15) 0.0182(12)
N1 0.0279(10) 0.0317(11) 0.0244(10) 0.0004(8) -0.0024(7) 0.0111(9)
N2 0.0387(13) 0.0442(14) 0.0346(12) -0.0054(10) -0.0083(9) 0.0112(11)
C1 0.0411(15) 0.0409(15) 0.0301(14) 0.0007(11) -0.0017(11) 0.0151(12)
C2 0.0497(17) 0.0516(17) 0.0337(15) 0.0092(12) 0.0015(12) 0.0193(14)
C3 0.0573(18) 0.072(2) 0.0237(14) 0.0069(13) -0.0025(12) 0.0254(17)
C4 0.0458(17) 0.067(2) 0.0282(14) -0.0078(13) -0.0087(12) 0.0185(15)
C5 0.0340(14) 0.0446(15) 0.0313(14) -0.0034(11) -0.0049(10) 0.0146(12)
C6 0.0300(12) 0.0408(14) 0.0252(12) 0.0000(10) -0.0013(9) 0.0183(11)
C7 0.0256(12) 0.0379(14) 0.0352(14) -0.0024(10) -0.0050(9) 0.0122(11)
C8 0.0238(12) 0.0360(14) 0.0417(14) 0.0009(11) -0.0036(10) 0.0094(11)
C9 0.0363(15) 0.0403(16) 0.0517(17) -0.0016(12) -0.0016(12) 0.0124(13)
C10 0.0429(17) 0.0350(16) 0.074(2) 0.0036(14) -0.0006(15) 0.0131(13)
C11 0.0428(17) 0.0467(18) 0.068(2) 0.0219(15) 0.0099(15) 0.0150(14)
C12 0.0381(16) 0.0529(18) 0.0507(17) 0.0104(13) 0.0099(12) 0.0174(14)
C13 0.0277(13) 0.0391(15) 0.0472(16) 0.0042(11) 0.0022(11) 0.0120(11)
C14 0.156(5) 0.093(4) 0.110(4) 0.058(3) 0.077(4) 0.048(4)
C15 0.080(3) 0.049(2) 0.117(4) -0.017(2) 0.006(2) 0.024(2)
C16 0.0262(12) 0.0328(13) 0.0236(11) -0.0008(9) -0.0001(9) 0.0116(10)
C17 0.0275(12) 0.0291(12) 0.0156(10) -0.0009(8) -0.0001(8) 0.0135(10)
C18 0.0305(12) 0.0262(12) 0.0164(10) -0.0009(8) 0.0008(8) 0.0135(10)
C19 0.0313(13) 0.0283(12) 0.0361(13) -0.0032(10) -0.0014(10) 0.0141(10)
C20 0.071(2) 0.0393(16) 0.0488(17) 0.0127(13) 0.0087(14) 0.0271(15)
Cl1 0.439(11) 0.528(11) 0.522(14) -0.230(8) 0.022(8) 0.197(9)

loop_
_atom_type_symbol
_atom_type_description
_atom_type_scat_dispersion_real
_atom_type_scat_dispersion_imag
_atom_type_scat_source
C C 0.0033 0.0016 'International Tables Vol C Tables 4.2.6.8 and 6.1.1.4'
H H 0.0000 0.0000 'International Tables Vol C Tables 4.2.6.8 and 6.1.1.4'
Cl Cl 0.1484 0.1585 'International Tables Vol C Tables 4.2.6.8 and 6.1.1.4'
N N 0.0061 0.0033 'International Tables Vol C Tables 4.2.6.8 and 6.1.1.4'
O O 0.0106 0.0060 'International Tables Vol C Tables 4.2.6.8 and 6.1.1.4'

loop_
_geom_angle_atom_site_label_1
_geom_angle_atom_site_label_2
_geom_angle_atom_site_label_3
_geom_angle
_geom_angle_site_symmetry_1
_geom_angle_site_symmetry_3
C11 O1 C14 117.6(3) . .
C10 O2 C15 118.0(3) . .
C7 N1 C6 106.17(19) . .
C7 N1 C16 125.95(19) . .
C6 N1 C16 127.9(2) . .
C7 N2 C5 105.9(2) . .
C2 C1 C6 117.5(2) . .
C2 C1 H1 121.2 . .
C6 C1 H1 121.2 . .
C1 C2 C3 121.5(3) . .
C1 C2 H2 119.3 . .
C3 C2 H2 119.3 . .
C4 C3 C2 121.2(3) . .
C4 C3 H3 119.4 . .
C2 C3 H3 119.4 . .
C3 C4 C5 118.4(3) . .
C3 C4 H4 120.8 . .
C5 C4 H4 120.8 . .
N2 C5 C6 110.4(2) . .
N2 C5 C4 129.3(2) . .
C6 C5 C4 120.3(3) . .
C1 C6 C5 121.1(2) . .
C1 C6 N1 133.7(2) . .
C5 C6 N1 105.2(2) . .
N2 C7 N1 112.4(2) . .
N2 C7 C8 122.5(2) . .
N1 C7 C8 125.1(2) . .
C13 C8 C9 118.9(3) . .
C13 C8 C7 124.4(2) . .
C9 C8 C7 116.6(2) . .
C10 C9 C8 121.2(3) . .
C10 C9 H9 119.4 . .
C8 C9 H9 119.4 . .
O2 C10 C9 124.7(3) . .
O2 C10 C11 115.5(3) . .
C9 C10 C11 119.8(3) . .
O1 C11 C12 124.4(3) . .
O1 C11 C10 116.1(3) . .
C12 C11 C10 119.5(3) . .
C11 C12 C13 120.2(3) . .
C11 C12 H12 119.9 . .
C13 C12 H12 119.9 . .
C12 C13 C8 120.4(3) . .
C12 C13 H13 119.8 . .
C8 C13 H13 119.8 . .
O1 C14 H14A 109.5 . .
O1 C14 H14B 109.5 . .
H14A C14 H14B 109.5 . .
O1 C14 H14C 109.5 . .
H14A C14 H14C 109.5 . .
H14B C14 H14C 109.5 . .
O2 C15 H15A 109.5 . .
O2 C15 H15B 109.5 . .
H15A C15 H15B 109.5 . .
O2 C15 H15C 109.5 . .
H15A C15 H15C 109.5 . .
H15B C15 H15C 109.5 . .
N1 C16 C17 113.61(18) . .
N1 C16 H16A 108.8 . .
C17 C16 H16A 108.8 . .
N1 C16 H16B 108.8 . .
C17 C16 H16B 108.8 . .
H16A C16 H16B 107.7 . .
C18 C17 C18 120.8(2) 3_455 .
C18 C17 C16 120.5(2) 3_455 .
C18 C17 C16 118.7(2) . .
C17 C18 C17 119.2(2) 2_565 .
C17 C18 C19 120.8(2) 2_565 .
C17 C18 C19 120.0(2) . .
C20 C19 C18 113.6(2) . .
C20 C19 H19A 108.8 . .
C18 C19 H19A 108.8 . .
C20 C19 H19B 108.8 . .
C18 C19 H19B 108.8 . .
H19A C19 H19B 107.7 . .
C19 C20 H20A 109.5 . .
C19 C20 H20B 109.5 . .
H20A C20 H20B 109.5 . .
C19 C20 H20C 109.5 . .
H20A C20 H20C 109.5 . .
H20B C20 H20C 109.5 . .
Cl1 Cl1 C23 61.0(2) 4 .
Cl1 Cl1 Cl1 88.3(8) 4 5_765
C23 Cl1 Cl1 47.9(4) . 5_765
O3 O3 H25 160(3) 5 .
O3 O3 H27 102(3) 5 .
H25 O3 H27 84(4) . .
Cl1 C23 Cl1 84.3(8) 6_675 2_765
Cl1 C23 Cl1 109.4(4) 6_675 4
Cl1 C23 Cl1 164.7(6) 2_765 4
Cl1 C23 Cl1 164.7(6) 6_675 .
Cl1 C23 Cl1 109.4(4) 2_765 .
Cl1 C23 Cl1 58.0(5) 4 .
Cl1 C23 Cl1 109.4(4) 6_675 5_765
Cl1 C23 Cl1 58.0(5) 2_765 5_765
Cl1 C23 Cl1 109.4(4) 4 5_765
Cl1 C23 Cl1 84.3(8) . 5_765
Cl1 C23 Cl1 58.0(5) 6_675 3_675
Cl1 C23 Cl1 109.4(4) 2_765 3_675
Cl1 C23 Cl1 84.3(8) 4 3_675
Cl1 C23 Cl1 109.4(4) . 3_675
Cl1 C23 Cl1 164.7(6) 5_765 3_675

loop_
_geom_bond_atom_site_label_1
_geom_bond_atom_site_label_2
_geom_bond_distance
_geom_bond_site_symmetry_2
O1 C11 1.354(4) .
O1 C14 1.442(5) .
O2 C10 1.359(4) .
O2 C15 1.425(5) .
N1 C7 1.386(3) .
N1 C6 1.397(3) .
N1 C16 1.474(3) .
N2 C7 1.314(3) .
N2 C5 1.378(4) .
C1 C2 1.379(4) .
C1 C6 1.393(4) .
C1 H1 0.9300 .
C2 C3 1.396(4) .
C2 H2 0.9300 .
C3 C4 1.362(5) .
C3 H3 0.9300 .
C4 C5 1.399(4) .
C4 H4 0.9300 .
C5 C6 1.396(4) .
C7 C8 1.475(4) .
C8 C13 1.392(4) .
C8 C9 1.393(4) .
C9 C10 1.376(4) .
C9 H9 0.9300 .
C10 C11 1.400(5) .
C11 C12 1.389(5) .
C12 C13 1.389(4) .
C12 H12 0.9300 .
C13 H13 0.9300 .
C14 H14A 0.9600 .
C14 H14B 0.9600 .
C14 H14C 0.9600 .
C15 H15A 0.9600 .
C15 H15B 0.9600 .
C15 H15C 0.9600 .
C16 C17 1.508(3) .
C16 H16A 0.9700 .
C16 H16B 0.9700 .
C17 C18 1.402(3) 3_455
C17 C18 1.406(3) .
C18 C17 1.402(3) 2_565
C18 C19 1.526(3) .
C19 C20 1.520(4) .
C19 H19A 0.9700 .
C19 H19B 0.9700 .
C20 H20A 0.9600 .
C20 H20B 0.9600 .
C20 H20C 0.9600 .
Cl1 Cl1 1.599(12) 4
Cl1 C23 1.648(7) .
Cl1 Cl1 2.212(18) 5_765
O3 O3 0.555(16) 5
O3 H25 0.937(19) .
O3 H27 0.973(19) .
C23 Cl1 1.648(7) 6_675
C23 Cl1 1.648(7) 2_765
C23 Cl1 1.648(7) 4
C23 Cl1 1.648(7) 5_765
C23 Cl1 1.648(7) 3_675

loop_
_geom_torsion_atom_site_label_1
_geom_torsion_atom_site_label_2
_geom_torsion_atom_site_label_3
_geom_torsion_atom_site_label_4
_geom_torsion
_geom_torsion_site_symmetry_1
_geom_torsion_site_symmetry_4
C6 C1 C2 C3 -0.1(5) . .
C1 C2 C3 C4 0.6(5) . .
C2 C3 C4 C5 -0.1(5) . .
C7 N2 C5 C6 0.3(3) . .
C7 N2 C5 C4 179.6(3) . .
C3 C4 C5 N2 -180.0(3) . .
C3 C4 C5 C6 -0.7(4) . .
C2 C1 C6 C5 -0.8(4) . .
C2 C1 C6 N1 179.9(3) . .
N2 C5 C6 C1 -179.4(2) . .
C4 C5 C6 C1 1.2(4) . .
N2 C5 C6 N1 0.0(3) . .
C4 C5 C6 N1 -179.3(2) . .
C7 N1 C6 C1 179.0(3) . .
C16 N1 C6 C1 -0.9(4) . .
C7 N1 C6 C5 -0.4(3) . .
C16 N1 C6 C5 179.7(2) . .
C5 N2 C7 N1 -0.5(3) . .
C5 N2 C7 C8 176.7(2) . .
C6 N1 C7 N2 0.6(3) . .
C16 N1 C7 N2 -179.5(2) . .
C6 N1 C7 C8 -176.5(2) . .
C16 N1 C7 C8 3.4(4) . .
N2 C7 C8 C13 143.0(3) . .
N1 C7 C8 C13 -40.1(4) . .
N2 C7 C8 C9 -34.1(4) . .
N1 C7 C8 C9 142.8(3) . .
C13 C8 C9 C10 -0.5(4) . .
C7 C8 C9 C10 176.8(3) . .
C15 O2 C10 C9 6.4(5) . .
C15 O2 C10 C11 -173.7(3) . .
C8 C9 C10 O2 -178.6(3) . .
C8 C9 C10 C11 1.6(5) . .
C14 O1 C11 C12 -3.9(6) . .
C14 O1 C11 C10 175.5(4) . .
O2 C10 C11 O1 -0.6(4) . .
C9 C10 C11 O1 179.3(3) . .
O2 C10 C11 C12 178.8(3) . .
C9 C10 C11 C12 -1.3(5) . .
O1 C11 C12 C13 179.3(3) . .
C10 C11 C12 C13 -0.1(5) . .
C11 C12 C13 C8 1.2(4) . .
C9 C8 C13 C12 -0.9(4) . .
C7 C8 C13 C12 -177.9(2) . .
C7 N1 C16 C17 -139.7(2) . .
C6 N1 C16 C17 40.2(3) . .
N1 C16 C17 C18 -102.3(2) . 3_455
N1 C16 C17 C18 76.4(2) . .
C18 C17 C18 C17 1.5(4) 3_455 2_565
C16 C17 C18 C17 -177.16(13) . 2_565
C18 C17 C18 C19 179.69(14) 3_455 .
C16 C17 C18 C19 1.0(3) . .
C17 C18 C19 C20 -92.1(3) 2_565 .
C17 C18 C19 C20 89.8(3) . .
Cl1 Cl1 C23 Cl1 -37.1(7) 4 6_675
Cl1 Cl1 C23 Cl1 -154.2(4) 5_765 6_675
Cl1 Cl1 C23 Cl1 170.3(5) 4 2_765
Cl1 Cl1 C23 Cl1 53.2(7) 5_765 2_765
Cl1 Cl1 C23 Cl1 -117.1(10) 5_765 4
Cl1 Cl1 C23 Cl1 117.1(10) 4 5_765
Cl1 Cl1 C23 Cl1 -69.9(12) 4 3_675
Cl1 Cl1 C23 Cl1 173.0(3) 5_765 3_675
